data_4069511
loop_
_publ_author_name
'Arquier, Damien'
'Vendier, Laure'
'Miqueu, Karinne'
'Sotiropoulos, Jean-Marc'
'Bastin, St\'ephanie'
'Igau, Alain'

_publ_section_title
;
 Crucial Role of the Amidine Moiety in Methylenamino Phosphine-Type
 Ligands for the Synthesis of Tethered \h6-Arene-\h1-PRuthenium(II)
 Complexes: Experimental and Theoretical Studies
;
_journal_issue 17
_journal_name_full Organometallics
_journal_page_first 4945
_journal_paper_doi 10.1021/om900231c
_journal_volume 28
_journal_year 2009
_chemical_compound_source 'synthesis as described'
_chemical_formula_moiety 'C29 H47 Cl2 N2 P1 Ru1'
_chemical_formula_sum 'C29 H47 Cl2 N2 P Ru'
_chemical_formula_weight 626.63
_chemical_name_systematic
;
 ?
;
_space_group_IT_number 14
_symmetry_cell_setting monoclinic
_symmetry_Int_Tables_number 14
_symmetry_space_group_name_Hall '-P 2yn'
_symmetry_space_group_name_H-M 'P 1 21/n 1'
_atom_sites_solution_hydrogens geom
_atom_sites_solution_primary direct
_atom_sites_solution_secondary difmap
_cell_angle_alpha 90
_cell_angle_beta 97.506(12)
_cell_angle_gamma 90
_cell_formula_units_Z 4
_cell_length_a 9.2054(9)
_cell_length_b 16.8478(11)
_cell_length_c 19.3607(19)
_cell_measurement_reflns_used 8000
_cell_measurement_temperature 180
_cell_measurement_theta_max 26.05
_cell_measurement_theta_min 1.65
_cell_measurement_wavelength 0.71073
_cell_volume 2976.9(5)
_computing_cell_refinement 'Stoe IPDS software (Stoe, 1996)'
_computing_data_collection 'Stoe IPDS software (Stoe, 1996)'
_computing_data_reduction 'XRED (Stoe, 1.08, 1996)'
_computing_molecular_graphics 'Ortep-3 for Windows (Farrugia, 1997)'
_computing_publication_material 'WinGX publication routines (Farrugia, 1999)'
_computing_structure_refinement 'SHELXL-97 (Sheldrick, 1997)'
_computing_structure_solution 'SIR92 (Giacovazzo et al, 1993)'
_diffrn_ambient_temperature 180
_diffrn_measured_fraction_theta_full 0.984
_diffrn_measured_fraction_theta_max 0.984
_diffrn_measurement_device 'Stoe IPDS'
_diffrn_measurement_method \f
_diffrn_radiation_monochromator graphite
_diffrn_radiation_source 'fine-focus sealed tube'
_diffrn_radiation_type MoK\a
_diffrn_radiation_wavelength 0.71073
_diffrn_reflns_av_R_equivalents 0.0531
_diffrn_reflns_av_unetI/netI 0.041
_diffrn_reflns_limit_h_max 11
_diffrn_reflns_limit_h_min -11
_diffrn_reflns_limit_k_max 20
_diffrn_reflns_limit_k_min -18
_diffrn_reflns_limit_l_max 23
_diffrn_reflns_limit_l_min -23
_diffrn_reflns_number 23283
_diffrn_reflns_theta_full 25.97
_diffrn_reflns_theta_max 25.97
_diffrn_reflns_theta_min 2.34
_diffrn_standards_decay_% 0.1
_diffrn_standards_interval_time 4
_diffrn_standards_number 200
_exptl_absorpt_coefficient_mu 0.78
_exptl_absorpt_correction_T_max 0.9798
_exptl_absorpt_correction_T_min 0.7782
_exptl_absorpt_correction_type multi-scan
_exptl_absorpt_process_details
;
        [c.f. r.h. blessing, acta cryst. (1995), a51, 33-38]
;
_exptl_crystal_colour 'orange yellow'
_exptl_crystal_density_diffrn 1.398
_exptl_crystal_density_method 'not measured'
_exptl_crystal_description platelet
_exptl_crystal_F_000 1312
_exptl_crystal_size_max 0.5
_exptl_crystal_size_mid 0.15
_exptl_crystal_size_min 0.0375
_refine_diff_density_max 0.957
_refine_diff_density_min -0.543
_refine_diff_density_rms 0.096
_refine_ls_extinction_method none
_refine_ls_goodness_of_fit_ref 1.005
_refine_ls_hydrogen_treatment constr
_refine_ls_matrix_type full
_refine_ls_number_parameters 328
_refine_ls_number_reflns 5738
_refine_ls_number_restraints 18
_refine_ls_restrained_S_all 1.034
_refine_ls_R_factor_all 0.0419
_refine_ls_R_factor_gt 0.0307
_refine_ls_shift/su_max 0.002
_refine_ls_shift/su_mean 0
_refine_ls_structure_factor_coef Fsqd
_refine_ls_weighting_details 'calc w=1/[\s^2^(Fo^2^)+(0.0504P)^2^+0.0000P] where P=(Fo^2^+2Fc^2^)/3'
_refine_ls_weighting_scheme calc
_refine_ls_wR_factor_gt 0.0752
_refine_ls_wR_factor_ref 0.0789
_reflns_number_gt 4622
_reflns_number_total 5738
_reflns_threshold_expression >2\s(I)
_cod_data_source_file om900231c_si_001.cif
_cod_data_source_block compound8b
_cod_original_sg_symbol_H-M 'P 21/n'
_cod_database_code 4069511

loop_
_symmetry_equiv_pos_as_xyz
'x, y, z'
'-x+1/2, y+1/2, -z+1/2'
'-x, -y, -z'
'x-1/2, -y-1/2, z-1/2'

loop_
_atom_site_label
_atom_site_type_symbol
_atom_site_fract_x
_atom_site_fract_y
_atom_site_fract_z
_atom_site_U_iso_or_equiv
_atom_site_adp_type
_atom_site_occupancy
_atom_site_symmetry_multiplicity
_atom_site_calc_flag
_atom_site_refinement_flags
C1 C 0.3746(3) 0.67118(17) 0.59580(13) 0.0175(5) Uani 1 1 d .
C2 C 0.2011(3) 0.63757(18) 0.48930(14) 0.0267(6) Uani 1 1 d .
H2 H 0.1479 0.5892 0.4732 0.032 Uiso 1 1 calc R
C3 C 0.0854(3) 0.7020(2) 0.48945(17) 0.0335(7) Uani 1 1 d .
H3A H 0.0221 0.6896 0.5236 0.05 Uiso 1 1 calc R
H3B H 0.0288 0.7051 0.4442 0.05 Uiso 1 1 calc R
H3C H 0.1324 0.7521 0.5006 0.05 Uiso 1 1 calc R
C4 C 0.3063(4) 0.6543(2) 0.43624(16) 0.0381(8) Uani 1 1 d .
H4A H 0.3553 0.7039 0.4471 0.057 Uiso 1 1 calc R
H4B H 0.2524 0.657 0.3904 0.057 Uiso 1 1 calc R
H4C H 0.3775 0.6124 0.4378 0.057 Uiso 1 1 calc R
C5 C 0.2374(4) 0.5437(2) 0.59085(17) 0.0365(7) Uani 1 1 d U
H5 H 0.2985 0.5388 0.6361 0.044 Uiso 1 1 calc R
C6 C 0.2689(5) 0.4706(3) 0.5478(2) 0.0561(10) Uani 1 1 d U
H61 H 0.2282 0.4242 0.5668 0.084 Uiso 1 1 calc R
H62 H 0.3728 0.4641 0.5492 0.084 Uiso 1 1 calc R
H63 H 0.2252 0.4778 0.5004 0.084 Uiso 1 1 calc R
C7 C 0.0794(4) 0.5470(3) 0.6053(2) 0.0528(10) Uani 1 1 d U
H71 H 0.0157 0.5518 0.5621 0.079 Uiso 1 1 calc R
H72 H 0.0663 0.592 0.6343 0.079 Uiso 1 1 calc R
H73 H 0.0563 0.4993 0.6287 0.079 Uiso 1 1 calc R
C8 C 0.4762(3) 0.63700(16) 0.65541(14) 0.0185(5) Uani 1 1 d .
C9 C 0.4861(3) 0.67097(17) 0.72133(13) 0.0184(5) Uani 1 1 d .
H9 H 0.4227 0.7117 0.7299 0.022 Uiso 1 1 calc R
C10 C 0.5903(3) 0.64414(19) 0.77429(15) 0.0259(6) Uani 1 1 d .
H10 H 0.5967 0.6674 0.8182 0.031 Uiso 1 1 calc R
C11 C 0.6843(3) 0.58368(19) 0.76284(16) 0.0286(7) Uani 1 1 d .
H11 H 0.754 0.5663 0.7987 0.034 Uiso 1 1 calc R
C12 C 0.6748(3) 0.5486(2) 0.69752(17) 0.0320(7) Uani 1 1 d .
H12 H 0.7378 0.5074 0.6896 0.038 Uiso 1 1 calc R
C13 C 0.5714(3) 0.57528(19) 0.64427(16) 0.0275(6) Uani 1 1 d .
H13 H 0.5652 0.5518 0.6005 0.033 Uiso 1 1 calc R
C14 C 0.4738(3) 0.88806(17) 0.53315(14) 0.0208(6) Uani 1 1 d .
H14 H 0.518 0.9383 0.5505 0.025 Uiso 1 1 calc R
C15 C 0.5743(4) 0.8540(2) 0.48460(16) 0.0356(7) Uani 1 1 d .
H15A H 0.5437 0.8009 0.4717 0.053 Uiso 1 1 calc R
H15B H 0.673 0.853 0.5078 0.053 Uiso 1 1 calc R
H15C H 0.5697 0.8864 0.4436 0.053 Uiso 1 1 calc R
C16 C 0.3261(3) 0.9090(2) 0.49241(16) 0.0309(7) Uani 1 1 d .
H16A H 0.341 0.9394 0.452 0.046 Uiso 1 1 calc R
H16B H 0.2701 0.9396 0.5214 0.046 Uiso 1 1 calc R
H16C H 0.274 0.8611 0.4782 0.046 Uiso 1 1 calc R
C17 C 0.6524(3) 0.80700(17) 0.64749(14) 0.0198(6) Uani 1 1 d .
H17 H 0.649 0.7833 0.6935 0.024 Uiso 1 1 calc R
C18 C 0.7347(3) 0.74705(19) 0.60681(16) 0.0280(7) Uani 1 1 d .
H18A H 0.8011 0.7749 0.5811 0.042 Uiso 1 1 calc R
H18B H 0.6656 0.7179 0.5751 0.042 Uiso 1 1 calc R
H18C H 0.7888 0.711 0.6388 0.042 Uiso 1 1 calc R
C19 C 0.7368(3) 0.88491(18) 0.66080(16) 0.0273(6) Uani 1 1 d .
H19A H 0.8298 0.8746 0.6879 0.041 Uiso 1 1 calc R
H19B H 0.6815 0.9208 0.6857 0.041 Uiso 1 1 calc R
H19C H 0.7521 0.9083 0.6171 0.041 Uiso 1 1 calc R
C20 C 0.1027(3) 0.94817(18) 0.64677(14) 0.0207(6) Uani 1 1 d .
C21 C 0.1227(3) 0.95664(17) 0.72087(14) 0.0209(6) Uani 1 1 d .
H21 H 0.1212 1.007 0.7405 0.025 Uiso 1 1 calc R
C22 C 0.1446(3) 0.89037(17) 0.76417(14) 0.0200(6) Uani 1 1 d .
H22 H 0.1576 0.8973 0.8122 0.024 Uiso 1 1 calc R
C23 C 0.1476(3) 0.81197(16) 0.73609(14) 0.0180(6) Uani 1 1 d .
C24 C 0.1292(3) 0.80408(17) 0.66326(13) 0.0181(5) Uani 1 1 d .
H24 H 0.1327 0.7538 0.6437 0.022 Uiso 1 1 calc R
C25 C 0.1050(3) 0.87166(17) 0.61858(14) 0.0201(6) Uani 1 1 d .
H25 H 0.0908 0.8648 0.5705 0.024 Uiso 1 1 calc R
C26 C 0.0765(3) 1.02080(19) 0.60207(15) 0.0299(7) Uani 1 1 d .
H26A H 0.0958 1.0088 0.5557 0.045 Uiso 1 1 calc R
H26B H 0.1405 1.0626 0.6211 0.045 Uiso 1 1 calc R
H26C H -0.0235 1.0374 0.6009 0.045 Uiso 1 1 calc R
C27 C 0.1478(3) 0.73915(17) 0.78147(14) 0.0221(6) Uani 1 1 d .
H27 H 0.1827 0.6943 0.7559 0.026 Uiso 1 1 calc R
C28 C -0.0119(3) 0.7224(2) 0.79196(18) 0.0344(7) Uani 1 1 d .
H28A H -0.0493 0.7662 0.816 0.052 Uiso 1 1 calc R
H28B H -0.0162 0.6749 0.819 0.052 Uiso 1 1 calc R
H28C H -0.07 0.7157 0.7474 0.052 Uiso 1 1 calc R
C29 C 0.2434(4) 0.7446(2) 0.85166(16) 0.0354(8) Uani 1 1 d .
H29A H 0.3412 0.7593 0.8447 0.053 Uiso 1 1 calc R
H29B H 0.2452 0.6941 0.8747 0.053 Uiso 1 1 calc R
H29C H 0.204 0.784 0.8799 0.053 Uiso 1 1 calc R
N1 N 0.3764(2) 0.74446(13) 0.57573(11) 0.0164(5) Uani 1 1 d .
N2 N 0.2813(3) 0.61812(14) 0.55880(12) 0.0245(5) Uani 1 1 d .
P1 P 0.45833(7) 0.82615(4) 0.61102(3) 0.01428(14) Uani 1 1 d .
Cl1 Cl 0.50222(7) 0.86741(4) 0.78490(3) 0.02221(15) Uani 1 1 d .
Cl2 Cl 0.43277(7) 1.01090(4) 0.67076(4) 0.02581(16) Uani 1 1 d .
Ru1 Ru 0.31064(2) 0.888071(13) 0.688873(10) 0.01388(8) Uani 1 1 d .

loop_
_atom_site_aniso_label
_atom_site_aniso_U_11
_atom_site_aniso_U_22
_atom_site_aniso_U_33
_atom_site_aniso_U_23
_atom_site_aniso_U_13
_atom_site_aniso_U_12
C1 0.0158(12) 0.0204(15) 0.0162(12) -0.0013(10) 0.0012(10) 0.0009(10)
C2 0.0332(16) 0.0237(17) 0.0191(13) -0.0026(11) -0.0114(12) -0.0038(12)
C3 0.0296(16) 0.0342(19) 0.0327(16) 0.0019(14) -0.0109(13) 0.0019(13)
C4 0.0403(18) 0.049(2) 0.0227(15) -0.0056(15) -0.0037(13) 0.0001(16)
C5 0.0378(10) 0.0332(11) 0.0362(10) 0.0033(8) -0.0038(8) -0.0063(9)
C6 0.0585(13) 0.0512(13) 0.0561(13) -0.0003(9) -0.0015(9) -0.0017(9)
C7 0.0526(12) 0.0520(13) 0.0529(13) 0.0058(9) 0.0033(9) -0.0083(9)
C8 0.0166(12) 0.0148(15) 0.0232(13) 0.0024(10) -0.0008(10) -0.0014(10)
C9 0.0176(13) 0.0158(15) 0.0213(13) 0.0028(10) 0.0011(10) -0.0028(10)
C10 0.0282(15) 0.0250(17) 0.0225(14) 0.0040(12) -0.0041(11) -0.0103(12)
C11 0.0194(14) 0.0263(17) 0.0369(17) 0.0125(13) -0.0092(12) -0.0032(12)
C12 0.0246(15) 0.0245(17) 0.0464(19) 0.0067(14) 0.0031(13) 0.0072(12)
C13 0.0304(15) 0.0236(17) 0.0278(15) -0.0037(12) 0.0016(12) 0.0020(12)
C14 0.0226(14) 0.0185(15) 0.0220(13) 0.0036(11) 0.0059(11) -0.0040(11)
C15 0.0434(19) 0.039(2) 0.0274(15) 0.0104(14) 0.0176(14) 0.0055(15)
C16 0.0289(16) 0.036(2) 0.0279(15) 0.0126(13) 0.0037(12) -0.0006(13)
C17 0.0144(12) 0.0213(16) 0.0235(13) 0.0014(11) 0.0019(10) -0.0006(10)
C18 0.0181(14) 0.0313(18) 0.0351(16) 0.0002(13) 0.0049(12) 0.0048(12)
C19 0.0192(14) 0.0251(17) 0.0373(16) 0.0004(13) 0.0024(12) -0.0071(12)
C20 0.0103(12) 0.0256(16) 0.0259(14) 0.0017(11) 0.0013(10) 0.0052(10)
C21 0.0156(12) 0.0197(15) 0.0284(14) -0.0035(11) 0.0061(11) 0.0041(10)
C22 0.0166(12) 0.0281(16) 0.0164(12) -0.0010(11) 0.0063(10) 0.0013(11)
C23 0.0103(12) 0.0218(16) 0.0230(13) 0.0014(11) 0.0063(10) -0.0033(10)
C24 0.0115(12) 0.0208(15) 0.0220(13) -0.0044(11) 0.0019(10) -0.0056(10)
C25 0.0108(12) 0.0307(17) 0.0174(12) -0.0017(11) -0.0027(10) -0.0015(10)
C26 0.0302(16) 0.0302(18) 0.0283(15) 0.0047(13) 0.0002(12) 0.0112(13)
C27 0.0209(13) 0.0216(16) 0.0246(14) 0.0020(11) 0.0061(11) -0.0012(11)
C28 0.0261(15) 0.036(2) 0.0415(18) 0.0138(15) 0.0080(13) -0.0090(13)
C29 0.0344(17) 0.041(2) 0.0301(16) 0.0127(14) -0.0007(13) -0.0062(14)
N1 0.0154(10) 0.0185(13) 0.0152(10) -0.0007(8) 0.0016(8) -0.0001(8)
N2 0.0300(13) 0.0172(13) 0.0225(12) 0.0020(9) -0.0108(10) -0.0057(10)
P1 0.0125(3) 0.0153(4) 0.0153(3) 0.0008(2) 0.0025(2) -0.0011(2)
Cl1 0.0188(3) 0.0284(4) 0.0180(3) -0.0011(2) -0.0027(2) 0.0000(3)
Cl2 0.0233(3) 0.0172(4) 0.0366(4) 0.0020(3) 0.0027(3) -0.0049(3)
Ru1 0.01209(11) 0.01463(13) 0.01478(11) -0.00015(8) 0.00117(7) -0.00068(8)

loop_
_atom_type_symbol
_atom_type_description
_atom_type_scat_dispersion_real
_atom_type_scat_dispersion_imag
_atom_type_scat_source
C C 0.0033 0.0016 'International Tables Vol C Tables 4.2.6.8 and 6.1.1.4'
H H 0 0 'International Tables Vol C Tables 4.2.6.8 and 6.1.1.4'
N N 0.0061 0.0033 'International Tables Vol C Tables 4.2.6.8 and 6.1.1.4'
P P 0.1023 0.0942 'International Tables Vol C Tables 4.2.6.8 and 6.1.1.4'
Cl Cl 0.1484 0.1585 'International Tables Vol C Tables 4.2.6.8 and 6.1.1.4'
Ru Ru -1.2594 0.8363 'International Tables Vol C Tables 4.2.6.8 and 6.1.1.4'

loop_
_geom_angle_atom_site_label_1
_geom_angle_atom_site_label_2
_geom_angle_atom_site_label_3
_geom_angle
N1 C1 N2 119.7(2)
N1 C1 C8 124.4(2)
N2 C1 C8 115.8(2)
N2 C2 C3 114.9(2)
N2 C2 C4 111.5(2)
C3 C2 C4 112.1(3)
N2 C5 C7 111.5(3)
N2 C5 C6 111.8(3)
C7 C5 C6 112.5(3)
C9 C8 C13 118.8(2)
C9 C8 C1 120.5(2)
C13 C8 C1 120.5(2)
C10 C9 C8 120.1(3)
C11 C10 C9 120.8(3)
C10 C11 C12 119.8(3)
C13 C12 C11 119.7(3)
C12 C13 C8 120.8(3)
C15 C14 C16 110.0(2)
C15 C14 P1 114.1(2)
C16 C14 P1 113.18(19)
C19 C17 C18 112.1(2)
C19 C17 P1 110.9(2)
C18 C17 P1 115.58(19)
C25 C20 C21 118.4(3)
C25 C20 C26 122.4(3)
C21 C20 C26 119.2(3)
C25 C20 Ru1 70.59(15)
C21 C20 Ru1 71.67(14)
C26 C20 Ru1 130.42(19)
C22 C21 C20 120.9(3)
C22 C21 Ru1 72.32(15)
C20 C21 Ru1 70.93(14)
C21 C22 C23 121.3(2)
C21 C22 Ru1 71.39(15)
C23 C22 Ru1 71.87(14)
C24 C23 C22 117.6(2)
C24 C23 C27 119.9(2)
C22 C23 C27 121.9(2)
C24 C23 Ru1 69.31(14)
C22 C23 Ru1 71.09(14)
C27 C23 Ru1 138.42(18)
C23 C24 C25 121.4(3)
C23 C24 Ru1 73.94(15)
C25 C24 Ru1 71.16(15)
C20 C25 C24 120.4(2)
C20 C25 Ru1 72.49(15)
C24 C25 Ru1 70.88(14)
C23 C27 C29 115.3(2)
C23 C27 C28 107.3(2)
C29 C27 C28 110.2(2)
C1 N1 P1 133.23(19)
C1 N2 C5 121.3(2)
C1 N2 C2 122.1(2)
C5 N2 C2 115.9(2)
N1 P1 C14 102.09(12)
N1 P1 C17 111.81(12)
C14 P1 C17 103.54(13)
N1 P1 Ru1 110.66(8)
C14 P1 Ru1 112.12(9)
C17 P1 Ru1 115.59(9)
C24 Ru1 C25 37.96(10)
C24 Ru1 C20 67.52(11)
C25 Ru1 C20 36.92(11)
C24 Ru1 C21 78.59(10)
C25 Ru1 C21 66.53(10)
C20 Ru1 C21 37.40(10)
C24 Ru1 C22 66.15(10)
C25 Ru1 C22 78.48(10)
C20 Ru1 C22 66.67(10)
C21 Ru1 C22 36.28(10)
C24 Ru1 C23 36.75(10)
C25 Ru1 C23 67.37(10)
C20 Ru1 C23 79.69(10)
C21 Ru1 C23 66.51(10)
C22 Ru1 C23 37.04(10)
C24 Ru1 P1 93.14(7)
C25 Ru1 P1 93.97(7)
C20 Ru1 P1 119.97(7)
C21 Ru1 P1 157.35(7)
C22 Ru1 P1 154.92(8)
C23 Ru1 P1 118.00(7)
C24 Ru1 Cl2 151.48(7)
C25 Ru1 Cl2 113.53(8)
C20 Ru1 Cl2 87.20(8)
C21 Ru1 Cl2 89.37(8)
C22 Ru1 Cl2 116.80(8)
C23 Ru1 Cl2 153.81(7)
P1 Ru1 Cl2 88.19(3)
C24 Ru1 Cl1 122.58(7)
C25 Ru1 Cl1 160.24(8)
C20 Ru1 Cl1 148.74(7)
C21 Ru1 Cl1 112.03(7)
C22 Ru1 Cl1 89.61(7)
C23 Ru1 Cl1 93.64(7)
P1 Ru1 Cl1 90.24(2)
Cl2 Ru1 Cl1 85.87(2)

loop_
_geom_bond_atom_site_label_1
_geom_bond_atom_site_label_2
_geom_bond_distance
C1 N1 1.295(4)
C1 N2 1.375(3)
C1 C8 1.502(4)
C2 N2 1.484(3)
C2 C3 1.521(4)
C2 C4 1.527(5)
C5 N2 1.479(4)
C5 C7 1.518(5)
C5 C6 1.536(6)
C8 C9 1.391(4)
C8 C13 1.395(4)
C9 C10 1.385(4)
C10 C11 1.373(5)
C11 C12 1.388(5)
C12 C13 1.384(4)
C14 C15 1.515(4)
C14 C16 1.522(4)
C14 P1 1.854(3)
C17 C19 1.530(4)
C17 C18 1.540(4)
C17 P1 1.861(3)
C20 C25 1.401(4)
C20 C21 1.429(4)
C20 C26 1.500(4)
C20 Ru1 2.224(2)
C21 C22 1.395(4)
C21 Ru1 2.234(3)
C22 C23 1.430(4)
C22 Ru1 2.246(3)
C23 C24 1.404(4)
C23 C27 1.509(4)
C23 Ru1 2.256(2)
C24 C25 1.430(4)
C24 Ru1 2.196(2)
C25 Ru1 2.200(2)
C27 C29 1.522(4)
C27 C28 1.536(4)
N1 P1 1.672(2)
P1 Ru1 2.3967(7)
Cl1 Ru1 2.4148(7)
Cl2 Ru1 2.4026(7)
